data_7235427
loop_
_publ_author_name
'Bodman, Samantha E.'
'Crowther, Anthony C.'
'Geraghty, Paul B.'
'Fitchett, Christopher M.'

_publ_section_title
;
 Structural control: can [2 \\times 2] silver grids be formed from
 4,5-disubstituted 3,6-di(2-pyridyl) pyridazines?
;
_journal_issue 1
_journal_name_full CrystEngComm
_journal_page_first 81
_journal_paper_doi 10.1039/C4CE01851F
_journal_volume 17
_journal_year 2015
_chemical_formula_moiety '2(C34 H28 Ag2 N8), 2(C H2 Cl2), 4(B F4), H2 O'
_chemical_formula_sum 'C70 H62 Ag4 B4 Cl4 F16 N16 O'
_chemical_formula_weight 2063.87
_space_group_crystal_system monoclinic
_space_group_IT_number 13
_space_group_name_Hall '-P 2yac'
_space_group_name_H-M_alt 'P 1 2/n 1'
_atom_sites_solution_hydrogens mixed
_atom_sites_solution_primary direct
_audit_creation_date 2014-05-12
_audit_creation_method
;
Olex2 1.2-beta
(compiled 2014.03.20 svn.r2918 for OlexSys, GUI svn.r4816)
;
_cell_angle_alpha 90
_cell_angle_beta 102.5639(7)
_cell_angle_gamma 90
_cell_formula_units_Z 4
_cell_length_a 23.76695(15)
_cell_length_b 13.12396(9)
_cell_length_c 25.09710(17)
_cell_measurement_reflns_used 35616
_cell_measurement_temperature 120.01(10)
_cell_measurement_theta_max 75.7774
_cell_measurement_theta_min 2.8920
_cell_volume 7640.75(9)
_computing_cell_refinement
;
CrysAlisPro, Agilent Technologies,
Version 1.171.35.19 (release 27-10-2011 CrysAlis171 .NET)
(compiled Oct 27 2011,15:02:11)
;
_computing_data_collection
;
CrysAlisPro, Agilent Technologies,
Version 1.171.35.19 (release 27-10-2011 CrysAlis171 .NET)
(compiled Oct 27 2011,15:02:11)
;
_computing_data_reduction
;
CrysAlisPro, Agilent Technologies,
Version 1.171.35.19 (release 27-10-2011 CrysAlis171 .NET)
(compiled Oct 27 2011,15:02:11)
;
_computing_molecular_graphics 'Olex2 (Dolomanov et al., 2009)'
_computing_publication_material 'Olex2 (Dolomanov et al., 2009)'
_computing_structure_refinement 'ShelXL (Sheldrick, 2008)'
_computing_structure_solution 'ShelXS (Sheldrick, 2008)'
_diffrn_ambient_temperature 120.01(10)
_diffrn_detector_area_resol_mean 10.6501
_diffrn_measured_fraction_theta_full 1.000
_diffrn_measured_fraction_theta_max 0.993
_diffrn_measurement_details
;
#__ type_ start__ end____ width___ exp.time_
  1 omega  -78.00   -1.00   1.0000    6.1800
omega____ theta____ kappa____ phi______ frames
    -      -39.9218  124.0000  117.0000 77

#__ type_ start__ end____ width___ exp.time_
  2 omega   65.00  132.00   1.0000   24.7000
omega____ theta____ kappa____ phi______ frames
    -      112.0000 -147.0000 -126.0000 67

#__ type_ start__ end____ width___ exp.time_
  3 omega   30.00   56.00   1.0000   24.7000
omega____ theta____ kappa____ phi______ frames
    -      112.0000    9.0000  118.0000 26

#__ type_ start__ end____ width___ exp.time_
  4 omega   88.00  177.00   1.0000   24.7000
omega____ theta____ kappa____ phi______ frames
    -      112.0000    9.0000  118.0000 89

#__ type_ start__ end____ width___ exp.time_
  5 omega   81.00  157.00   1.0000   24.7000
omega____ theta____ kappa____ phi______ frames
    -      112.0000  147.0000  103.0000 76

#__ type_ start__ end____ width___ exp.time_
  6 omega  -43.00   34.00   1.0000    6.1800
omega____ theta____ kappa____ phi______ frames
    -      -39.9218   37.0000  120.0000 77

#__ type_ start__ end____ width___ exp.time_
  7 omega -111.00  -86.00   1.0000    6.1800
omega____ theta____ kappa____ phi______ frames
    -      -39.9218 -147.0000 -103.0000 25

#__ type_ start__ end____ width___ exp.time_
  8 omega  -32.00    4.00   1.0000    6.1800
omega____ theta____ kappa____ phi______ frames
    -      -39.9218   37.0000 -180.0000 36

#__ type_ start__ end____ width___ exp.time_
  9 omega  -28.00   36.00   1.0000    6.1800
omega____ theta____ kappa____ phi______ frames
    -      -39.9218   37.0000   60.0000 64

#__ type_ start__ end____ width___ exp.time_
 10 omega   58.00   94.00   1.0000    6.1800
omega____ theta____ kappa____ phi______ frames
    -       39.9218 -125.0000    0.0000 36

#__ type_ start__ end____ width___ exp.time_
 11 omega   72.00  148.00   1.0000   24.7000
omega____ theta____ kappa____ phi______ frames
    -      112.0000  178.0000 -120.0000 76

#__ type_ start__ end____ width___ exp.time_
 12 omega  107.00  178.00   1.0000   24.7000
omega____ theta____ kappa____ phi______ frames
    -      112.0000   30.0000  -30.0000 71

#__ type_ start__ end____ width___ exp.time_
 13 omega   38.00  111.00   1.0000   24.7000
omega____ theta____ kappa____ phi______ frames
    -      112.0000 -111.0000   60.0000 73

#__ type_ start__ end____ width___ exp.time_
 14 omega   29.00   90.00   1.0000   24.7000
omega____ theta____ kappa____ phi______ frames
    -      112.0000  -94.0000   90.0000 61

#__ type_ start__ end____ width___ exp.time_
 15 omega  117.00  166.00   1.0000   24.7000
omega____ theta____ kappa____ phi______ frames
    -      112.0000  124.0000  -38.0000 49

#__ type_ start__ end____ width___ exp.time_
 16 omega   77.00  116.00   1.0000   24.7000
omega____ theta____ kappa____ phi______ frames
    -      112.0000 -111.0000   90.0000 39

#__ type_ start__ end____ width___ exp.time_
 17 omega   38.00   88.00   1.0000   24.7000
omega____ theta____ kappa____ phi______ frames
    -      112.0000  -45.0000 -120.0000 50

#__ type_ start__ end____ width___ exp.time_
 18 omega   32.00   58.00   1.0000   24.7000
omega____ theta____ kappa____ phi______ frames
    -      112.0000  -94.0000 -180.0000 26

#__ type_ start__ end____ width___ exp.time_
 19 omega   79.00  105.00   1.0000   24.7000
omega____ theta____ kappa____ phi______ frames
    -      112.0000  -94.0000 -180.0000 26

#__ type_ start__ end____ width___ exp.time_
 20 omega   29.00   89.00   1.0000   24.7000
omega____ theta____ kappa____ phi______ frames
    -      112.0000  -94.0000  -90.0000 60

#__ type_ start__ end____ width___ exp.time_
 21 omega   63.00   88.00   1.0000   24.7000
omega____ theta____ kappa____ phi______ frames
    -      112.0000  -30.0000 -180.0000 25

#__ type_ start__ end____ width___ exp.time_
 22 omega   72.00   98.00   1.0000   24.7000
omega____ theta____ kappa____ phi______ frames
    -      112.0000  -45.0000   30.0000 26

#__ type_ start__ end____ width___ exp.time_
 23 omega -114.00  -10.00   1.0000    6.1800
omega____ theta____ kappa____ phi______ frames
    -      -39.9218  -57.0000   90.0000 104

#__ type_ start__ end____ width___ exp.time_
 24 omega -114.00  -10.00   1.0000    6.1800
omega____ theta____ kappa____ phi______ frames
    -      -39.9218  -57.0000  -30.0000 104

#__ type_ start__ end____ width___ exp.time_
 25 omega -114.00  -10.00   1.0000    6.1800
omega____ theta____ kappa____ phi______ frames
    -      -39.9218  -57.0000 -150.0000 104

#__ type_ start__ end____ width___ exp.time_
 26 omega    1.00   29.00   1.0000    6.1800
omega____ theta____ kappa____ phi______ frames
    -       39.9218   91.0000   13.0000 28

#__ type_ start__ end____ width___ exp.time_
 27 omega   34.00   91.00   1.0000   24.7000
omega____ theta____ kappa____ phi______ frames
    -      112.0000  -30.0000  150.0000 57

#__ type_ start__ end____ width___ exp.time_
 28 omega   84.00  178.00   1.0000   24.7000
omega____ theta____ kappa____ phi______ frames
    -      112.0000   45.0000 -180.0000 94

#__ type_ start__ end____ width___ exp.time_
 29 omega   81.00  178.00   1.0000   24.7000
omega____ theta____ kappa____ phi______ frames
    -      112.0000   30.0000 -120.0000 97

#__ type_ start__ end____ width___ exp.time_
 30 omega   78.00  164.00   1.0000   24.7000
omega____ theta____ kappa____ phi______ frames
    -      112.0000   77.0000   30.0000 86

#__ type_ start__ end____ width___ exp.time_
 31 omega   82.00  178.00   1.0000   24.7000
omega____ theta____ kappa____ phi______ frames
    -      112.0000   61.0000  -90.0000 96
;
_diffrn_measurement_device_type 'SuperNova, Dual, Cu at zero, Atlas'
_diffrn_measurement_method '\w scans'
_diffrn_orient_matrix_UB_11 0.0646012000
_diffrn_orient_matrix_UB_12 0.0236606000
_diffrn_orient_matrix_UB_13 0.0062609000
_diffrn_orient_matrix_UB_21 0.0125710000
_diffrn_orient_matrix_UB_22 -0.1145780000
_diffrn_orient_matrix_UB_23 -0.0039534000
_diffrn_orient_matrix_UB_31 -0.0088825000
_diffrn_orient_matrix_UB_32 0.0095807000
_diffrn_orient_matrix_UB_33 -0.0624552000
_diffrn_radiation_monochromator mirror
_diffrn_radiation_type CuK\a
_diffrn_radiation_wavelength 1.54184
_diffrn_reflns_av_R_equivalents 0.0271
_diffrn_reflns_av_unetI/netI 0.0183
_diffrn_reflns_Laue_measured_fraction_full 1.000
_diffrn_reflns_Laue_measured_fraction_max 0.993
_diffrn_reflns_limit_h_max 29
_diffrn_reflns_limit_h_min -29
_diffrn_reflns_limit_k_max 16
_diffrn_reflns_limit_k_min -16
_diffrn_reflns_limit_l_max 27
_diffrn_reflns_limit_l_min -31
_diffrn_reflns_number 81531
_diffrn_reflns_point_group_measured_fraction_full 1.000
_diffrn_reflns_point_group_measured_fraction_max 0.993
_diffrn_reflns_theta_full 67.684
_diffrn_reflns_theta_max 75.966
_diffrn_reflns_theta_min 2.894
_diffrn_source 'SuperNova (Cu) X-ray Source'
_exptl_absorpt_coefficient_mu 10.224
_exptl_absorpt_correction_T_max 1.00000
_exptl_absorpt_correction_T_min 0.61505
_exptl_absorpt_correction_type multi-scan
_exptl_absorpt_process_details
;
CrysAlisPro, Agilent Technologies,
Version 1.171.35.19 (release 27-10-2011 CrysAlis171 .NET)
(compiled Oct 27 2011,15:02:11)
Empirical absorption correction using spherical harmonics,
 implemented in SCALE3 ABSPACK scaling algorithm.
;
_exptl_crystal_colour yellow
_exptl_crystal_colour_primary yellow
_exptl_crystal_density_diffrn 1.794
_exptl_crystal_description block
_exptl_crystal_F_000 4013
_exptl_crystal_size_max 0.24
_exptl_crystal_size_mid 0.23
_exptl_crystal_size_min 0.12
_refine_diff_density_max 1.604
_refine_diff_density_min -1.359
_refine_diff_density_rms 0.104
_refine_ls_extinction_method none
_refine_ls_goodness_of_fit_ref 1.042
_refine_ls_hydrogen_treatment constr
_refine_ls_matrix_type full
_refine_ls_number_parameters 1081
_refine_ls_number_reflns 15848
_refine_ls_number_restraints 0
_refine_ls_restrained_S_all 1.042
_refine_ls_R_factor_all 0.0691
_refine_ls_R_factor_gt 0.0586
_refine_ls_shift/su_max 0.001
_refine_ls_shift/su_mean 0.000
_refine_ls_structure_factor_coef Fsqd
_refine_ls_weighting_details 'w=1/[\s^2^(Fo^2^)+(0.0744P)^2^+28.9034P] where P=(Fo^2^+2Fc^2^)/3'
_refine_ls_weighting_scheme calc
_refine_ls_wR_factor_gt 0.1558
_refine_ls_wR_factor_ref 0.1671
_reflns_Friedel_coverage 0.000
_reflns_number_gt 13529
_reflns_number_total 15848
_reflns_threshold_expression 'I > 2\s(I)'
_cod_data_source_file c4ce01851f1.cif
_cod_data_source_block 6
_cod_original_cell_volume 7640.74(9)
_cod_database_code 7235427
_shelxl_version_number 2014-3
_chemical_oxdiff_formula C17H14N4B1F4AG1
_chemical_oxdiff_usercomment 7490
_shelx_space_group_comment
;
The symmetry employed for this shelxl refinement is uniquely defined
by the following loop, which should always be used as a source of
symmetry information in preference to the above space-group names.
They are only intended as comments.
;
_reflns_odcompleteness_completeness 99.94
_reflns_odcompleteness_iscentric 1
_reflns_odcompleteness_theta 74.33
_olex2_refinement_description
;
1. Fixed Uiso
 At 1.2 times of:
  All C(H) groups, All C(H,H) groups
 At 1.5 times of:
  All O(H,H) groups
2. Others
 Sof(Ag7)=1-FVAR(1)
 Sof(Ag5)=Sof(Ag9)=0.5*(1-FVAR(2))
 Sof(Ag4)=Sof(Ag8)=0.5*FVAR(2)
 Sof(Ag6)=FVAR(1)
 Sof(F24)=1-FVAR(2)
 Sof(F21)=FVAR(2)
 Sof(F28)=1-FVAR(3)
 Sof(F30)=FVAR(3)
3.a Free rotating group:
 O93(H93A,H93B)
3.b Secondary CH2 refined with riding coordinates:
 C5(H5A,H5B), C6(H6A,H6B), C7(H7A,H7B), C27(H27A,H27B), C28(H28A,H28B),
 C29(H29A,H29B), C48(H48A,H48B), C50(H50A,H50B), C51(H51A,H51B), C70(H70A,H70B),
  C71(H71A,H71B), C72(H72A,H72B), C87(H87A,H87B), C90(H90A,H90B)
3.c Aromatic/amide H refined with riding coordinates:
 C13(H13), C14(H14), C15(H15), C16(H16), C19(H19), C20(H20), C21(H21),
 C22(H22), C34(H34), C35(H35), C36(H36), C37(H37), C40(H40), C41(H41), C42(H42),
  C43(H43), C56(H56), C57(H57), C58(H58), C59(H59), C62(H62), C63(H63),
 C64(H64), C65(H65), C77(H77), C78(H78), C79(H79), C80(H80), C83(H83), C84(H84),
  C85(H85), C86(H86)
;

loop_
_space_group_symop_operation_xyz
'x, y, z'
'-x+1/2, y, -z+1/2'
'-x, -y, -z'
'x-1/2, -y, z-1/2'

loop_
_atom_site_label
_atom_site_type_symbol
_atom_site_fract_x
_atom_site_fract_y
_atom_site_fract_z
_atom_site_U_iso_or_equiv
_atom_site_adp_type
_atom_site_occupancy
_atom_site_site_symmetry_order
_atom_site_calc_flag
_atom_site_refinement_flags_posn
_atom_site_refinement_flags_adp
_atom_site_refinement_flags_occupancy
_atom_site_disorder_assembly
_atom_site_disorder_group
Ag1 Ag 0.67093(2) 0.57531(3) 0.20602(2) 0.05048(11) Uani 1 1 d . . . . .
Ag2 Ag 0.7500 0.34546(4) 0.2500 0.05216(15) Uani 1 2 d S T P . .
Ag3 Ag 0.7500 0.80433(4) 0.2500 0.04189(12) Uani 1 2 d S T P . .
Ag4 Ag 0.2500 0.5356(3) 0.2500 0.0783(9) Uani 0.471(3) 2 d S T P A 1
Ag5 Ag 0.2500 0.49196(13) 0.2500 0.0434(4) Uani 0.529(3) 2 d S T P A 2
Ag6 Ag 0.26057(6) 0.32164(19) 0.32767(6) 0.0618(4) Uani 0.471(3) 1 d . . . A 1
Ag7 Ag 0.24655(6) 0.27529(13) 0.32494(5) 0.0530(3) Uani 0.529(3) 1 d . . . A 2
Ag8 Ag 0.2500 0.10766(15) 0.2500 0.0500(5) Uani 0.471(3) 2 d S T P A 1
Ag9 Ag 0.2500 0.03230(16) 0.2500 0.0650(5) Uani 0.529(3) 2 d S T P A 2
Cl88 Cl 0.65055(12) -0.02686(18) 0.59450(10) 0.1022(7) Uani 1 1 d . . . . .
Cl89 Cl 0.67675(13) 0.1141(2) 0.51442(10) 0.1066(7) Uani 1 1 d . . . . .
Cl91 Cl 0.55214(12) 0.7281(2) 0.03221(15) 0.1357(12) Uani 1 1 d . . . B 1
Cl92 Cl 0.44796(14) 0.8093(3) 0.05295(16) 0.1352(11) Uani 1 1 d . . . B 1
F11 F 0.79480(17) 0.3660(3) 0.63927(15) 0.0673(9) Uani 1 1 d . . . . .
F12 F 0.8540(2) 0.3269(5) 0.5836(2) 0.114(2) Uani 1 1 d . . . . .
F13 F 0.8241(3) 0.4866(4) 0.58805(19) 0.119(2) Uani 1 1 d . . . . .
F14 F 0.76235(19) 0.3679(4) 0.54840(17) 0.0924(14) Uani 1 1 d . . . . .
F16 F 0.53166(18) 0.4223(3) 0.30176(16) 0.0731(10) Uani 1 1 d . . . . .
F17 F 0.59497(15) 0.2914(2) 0.31936(15) 0.0615(8) Uani 1 1 d . . . . .
F18 F 0.5858(2) 0.3851(4) 0.24140(17) 0.0840(12) Uani 1 1 d . . . . .
F19 F 0.51390(17) 0.2762(3) 0.25196(15) 0.0714(10) Uani 1 1 d . . . . .
F21 F 0.5840(4) 0.1427(14) 0.1686(5) 0.107(6) Uani 0.430(14) 1 d . . . . .
F22 F 0.6041(4) -0.0101(5) 0.1397(2) 0.140(3) Uani 1 1 d . . . . .
F23 F 0.5388(3) 0.0872(8) 0.0894(3) 0.184(4) Uani 1 1 d . . . . .
F24 F 0.5237(5) -0.0509(12) 0.1384(5) 0.151(7) Uani 0.570(14) 1 d . . . . .
F25 F 0.5365(9) 0.0618(9) 0.1791(5) 0.281(9) Uani 1 1 d . . . . .
F27 F 0.4414(5) 0.1483(8) 0.5740(4) 0.198(4) Uani 1 1 d . . . . .
F28 F 0.4282(4) 0.1979(12) 0.4952(4) 0.196(7) Uani 0.760(13) 1 d . . . C 1
F29 F 0.5033(6) 0.1432(9) 0.5207(6) 0.274(7) Uani 1 1 d . . . . .
F30 F 0.5053(9) 0.1175(11) 0.5845(7) 0.081(7) Uani 0.240(13) 1 d . . . C 2
F31 F 0.4843(5) 0.2816(6) 0.5558(5) 0.203(4) Uani 1 1 d . . . . .
O93 O 0.1396(5) 0.1076(13) 0.5303(3) 0.240(8) Uani 1 1 d . . . . .
H93A H 0.1452 0.0823 0.5622 0.361 Uiso 1 1 d G . . . .
H93B H 0.1102 0.0798 0.5101 0.361 Uiso 1 1 d G . . . .
N1 N 0.70359(17) 0.6762(3) 0.14301(17) 0.0422(9) Uani 1 1 d . . . . .
N2 N 0.73346(17) 0.7615(3) 0.15934(16) 0.0406(8) Uani 1 1 d . . . . .
N11 N 0.80012(18) 0.9156(3) 0.20420(18) 0.0420(9) Uani 1 1 d . . . . .
N17 N 0.64872(17) 0.4983(4) 0.1236(2) 0.0497(10) Uani 1 1 d . . . . .
N23 N 0.71467(16) 0.4563(3) 0.31242(17) 0.0409(9) Uani 1 1 d . . . . .
N24 N 0.68354(16) 0.5391(3) 0.29437(18) 0.0402(9) Uani 1 1 d . . . . .
N32 N 0.61062(17) 0.6841(3) 0.2436(2) 0.0523(11) Uani 1 1 d . . . . .
N38 N 0.7667(2) 0.2740(4) 0.3348(2) 0.0546(11) Uani 1 1 d . . . . .
N44 N 0.16576(19) 0.3698(4) 0.29730(19) 0.0537(11) Uani 1 1 d . . . . .
N45 N 0.16422(16) 0.4550(4) 0.26838(18) 0.0503(11) Uani 1 1 d . . . . .
N54 N 0.1753(2) 0.6312(4) 0.2192(2) 0.0590(12) Uani 1 1 d . . . . .
N60 N 0.1865(3) 0.2129(5) 0.3662(2) 0.0744(17) Uani 1 1 d . . . . .
N66 N 0.3371(2) 0.2396(4) 0.3085(2) 0.0617(14) Uani 1 1 d . . . . .
N67 N 0.33598(19) 0.1553(4) 0.2797(2) 0.0564(12) Uani 1 1 d . . . . .
N75 N 0.3237(2) -0.0290(4) 0.2312(3) 0.0714(16) Uani 1 1 d . . . . .
N81 N 0.3293(3) 0.3944(5) 0.3771(2) 0.079(2) Uani 1 1 d . . . . .
C3 C 0.7600(2) 0.8132(4) 0.1259(2) 0.0435(11) Uani 1 1 d . . . . .
C4 C 0.7601(3) 0.7741(4) 0.0739(2) 0.0511(12) Uani 1 1 d . . . . .
C5 C 0.7903(3) 0.8121(5) 0.0305(2) 0.0638(16) Uani 1 1 d . . . . .
H5A H 0.8297 0.8323 0.0464 0.077 Uiso 1 1 calc R . . . .
H5B H 0.7700 0.8693 0.0107 0.077 Uiso 1 1 calc R . . . .
C6 C 0.7886(3) 0.7191(5) -0.0064(2) 0.0664(17) Uani 1 1 d . . . . .
H6A H 0.8235 0.6791 0.0046 0.080 Uiso 1 1 calc R . . . .
H6B H 0.7849 0.7399 -0.0441 0.080 Uiso 1 1 calc R . . . .
C7 C 0.7355(3) 0.6567(5) 0.0003(2) 0.0645(16) Uani 1 1 d . . . . .
H7A H 0.7015 0.6754 -0.0271 0.077 Uiso 1 1 calc R . . . .
H7B H 0.7422 0.5841 -0.0022 0.077 Uiso 1 1 calc R . . . .
C8 C 0.7289(3) 0.6861(4) 0.0572(2) 0.0496(12) Uani 1 1 d . . . . .
C10 C 0.6993(2) 0.6393(4) 0.0923(2) 0.0459(11) Uani 1 1 d . . . . .
C12 C 0.7887(2) 0.9090(4) 0.1497(2) 0.0450(11) Uani 1 1 d . . . . .
C13 C 0.8029(3) 0.9880(4) 0.1175(3) 0.0617(15) Uani 1 1 d . . . . .
H13 H 0.7939 0.9831 0.0796 0.074 Uiso 1 1 calc R . . . .
C14 C 0.8306(3) 1.0734(4) 0.1430(3) 0.0673(18) Uani 1 1 d . . . . .
H14 H 0.8401 1.1269 0.1223 0.081 Uiso 1 1 calc R . . . .
C15 C 0.8439(3) 1.0793(4) 0.1990(3) 0.0583(15) Uani 1 1 d . . . . .
H15 H 0.8633 1.1353 0.2169 0.070 Uiso 1 1 calc R . . . .
C16 C 0.8276(2) 0.9993(4) 0.2277(2) 0.0496(12) Uani 1 1 d . . . . .
H16 H 0.8360 1.0033 0.2656 0.059 Uiso 1 1 calc R . . . .
C18 C 0.6610(2) 0.5465(5) 0.0803(2) 0.0532(13) Uani 1 1 d . . . . .
C19 C 0.6386(3) 0.5147(6) 0.0277(3) 0.0699(18) Uani 1 1 d . . . . .
H19 H 0.6469 0.5493 -0.0020 0.084 Uiso 1 1 calc R . . . .
C20 C 0.6027(3) 0.4280(7) 0.0203(3) 0.087(3) Uani 1 1 d . . . . .
H20 H 0.5876 0.4036 -0.0146 0.105 Uiso 1 1 calc R . . . .
C21 C 0.5902(3) 0.3799(7) 0.0644(3) 0.078(2) Uani 1 1 d . . . . .
H21 H 0.5657 0.3238 0.0601 0.094 Uiso 1 1 calc R . . . .
C22 C 0.6144(2) 0.4163(5) 0.1150(3) 0.0612(16) Uani 1 1 d . . . . .
H22 H 0.6067 0.3825 0.1452 0.073 Uiso 1 1 calc R . . . .
C25 C 0.64638(19) 0.5789(4) 0.3224(2) 0.0420(11) Uani 1 1 d . . . . .
C26 C 0.6378(2) 0.5328(4) 0.3695(2) 0.0434(11) Uani 1 1 d . . . . .
C27 C 0.5938(2) 0.5531(5) 0.4034(3) 0.0545(14) Uani 1 1 d . . . . .
H27A H 0.5563 0.5676 0.3804 0.065 Uiso 1 1 calc R . . . .
H27B H 0.6054 0.6100 0.4280 0.065 Uiso 1 1 calc R . . . .
C28 C 0.5927(2) 0.4547(5) 0.4349(2) 0.0573(14) Uani 1 1 d . . . . .
H28A H 0.5621 0.4104 0.4160 0.069 Uiso 1 1 calc R . . . .
H28B H 0.5866 0.4685 0.4712 0.069 Uiso 1 1 calc R . . . .
C29 C 0.6522(2) 0.4049(5) 0.4381(2) 0.0543(13) Uani 1 1 d . . . . .
H29A H 0.6791 0.4237 0.4715 0.065 Uiso 1 1 calc R . . . .
H29B H 0.6491 0.3312 0.4360 0.065 Uiso 1 1 calc R . . . .
C30 C 0.6703(2) 0.4479(4) 0.3888(2) 0.0441(11) Uani 1 1 d . . . . .
C31 C 0.7101(2) 0.4121(4) 0.3592(2) 0.0436(11) Uani 1 1 d . . . . .
C33 C 0.6156(2) 0.6724(4) 0.2977(3) 0.0490(13) Uani 1 1 d . . . . .
C34 C 0.5949(3) 0.7441(4) 0.3293(3) 0.0645(18) Uani 1 1 d . . . . .
H34 H 0.5992 0.7342 0.3667 0.077 Uiso 1 1 calc R . . . .
C35 C 0.5679(3) 0.8304(5) 0.3045(5) 0.086(3) Uani 1 1 d . . . . .
H35 H 0.5533 0.8790 0.3247 0.103 Uiso 1 1 calc R . . . .
C36 C 0.5630(3) 0.8431(5) 0.2488(5) 0.086(3) Uani 1 1 d . . . . .
H36 H 0.5455 0.9009 0.2310 0.103 Uiso 1 1 calc R . . . .
C37 C 0.5847(2) 0.7684(4) 0.2202(3) 0.0652(18) Uani 1 1 d . . . . .
H37 H 0.5811 0.7770 0.1828 0.078 Uiso 1 1 calc R . . . .
C39 C 0.7478(2) 0.3219(4) 0.3752(2) 0.0484(12) Uani 1 1 d . . . . .
C40 C 0.7649(3) 0.2915(5) 0.4290(3) 0.0627(15) Uani 1 1 d . . . . .
H40 H 0.7522 0.3272 0.4562 0.075 Uiso 1 1 calc R . . . .
C41 C 0.8009(3) 0.2079(6) 0.4426(3) 0.079(2) Uani 1 1 d . . . . .
H41 H 0.8124 0.1864 0.4787 0.094 Uiso 1 1 calc R . . . .
C42 C 0.8191(3) 0.1577(6) 0.4014(4) 0.084(2) Uani 1 1 d . . . . .
H42 H 0.8429 0.1008 0.4089 0.100 Uiso 1 1 calc R . . . .
C43 C 0.8011(3) 0.1935(5) 0.3480(3) 0.0736(19) Uani 1 1 d . . . . .
H43 H 0.8138 0.1596 0.3202 0.088 Uiso 1 1 calc R . . . .
C46 C 0.12085(18) 0.5224(4) 0.2651(2) 0.0414(10) Uani 1 1 d . . . . .
C47 C 0.07834(18) 0.5066(4) 0.2948(2) 0.0418(11) Uani 1 1 d . . . . .
C48 C 0.0295(2) 0.5742(4) 0.3030(3) 0.0529(13) Uani 1 1 d . . . . .
H48A H -0.0037 0.5678 0.2730 0.063 Uiso 1 1 calc R . . . .
H48B H 0.0413 0.6450 0.3069 0.063 Uiso 1 1 calc R . . . .
C50 C 0.0167(2) 0.5328(5) 0.3559(3) 0.0632(16) Uani 1 1 d . . . . .
H50A H -0.0241 0.5393 0.3556 0.076 Uiso 1 1 calc R . . . .
H50B H 0.0386 0.5694 0.3871 0.076 Uiso 1 1 calc R . . . .
C51 C 0.0346(2) 0.4198(5) 0.3581(3) 0.0556(14) Uani 1 1 d . . . . .
H51A H 0.0496 0.3978 0.3954 0.067 Uiso 1 1 calc R . . . .
H51B H 0.0024 0.3765 0.3416 0.067 Uiso 1 1 calc R . . . .
C52 C 0.08068(19) 0.4184(4) 0.3254(2) 0.0437(11) Uani 1 1 d . . . . .
C53 C 0.1246(2) 0.3493(4) 0.3241(2) 0.0505(12) Uani 1 1 d . . . . .
C55 C 0.1234(2) 0.6117(4) 0.2295(2) 0.0495(12) Uani 1 1 d . . . . .
C56 C 0.0746(3) 0.6687(5) 0.2061(3) 0.0606(14) Uani 1 1 d . . . . .
H56 H 0.0386 0.6516 0.2123 0.073 Uiso 1 1 calc R . . . .
C57 C 0.0809(4) 0.7511(6) 0.1735(3) 0.082(2) Uani 1 1 d . . . . .
H57 H 0.0494 0.7913 0.1580 0.098 Uiso 1 1 calc R . . . .
C58 C 0.1353(5) 0.7724(6) 0.1643(3) 0.092(3) Uani 1 1 d . . . . .
H58 H 0.1412 0.8276 0.1430 0.111 Uiso 1 1 calc R . . . .
C59 C 0.1803(4) 0.7093(6) 0.1878(3) 0.082(2) Uani 1 1 d . . . . .
H59 H 0.2165 0.7229 0.1811 0.099 Uiso 1 1 calc R . . . .
C61 C 0.1319(3) 0.2496(5) 0.3540(3) 0.0644(17) Uani 1 1 d . . . . .
C62 C 0.0863(4) 0.1970(6) 0.3665(4) 0.092(3) Uani 1 1 d . . . . .
H62 H 0.0490 0.2223 0.3565 0.111 Uiso 1 1 calc R . . . .
C63 C 0.0977(6) 0.1048(7) 0.3946(5) 0.131(5) Uani 1 1 d . . . . .
H63 H 0.0673 0.0683 0.4032 0.157 Uiso 1 1 calc R . . . .
C64 C 0.1512(7) 0.0679(7) 0.4093(5) 0.138(6) Uani 1 1 d . . . . .
H64 H 0.1591 0.0083 0.4297 0.166 Uiso 1 1 calc R . . . .
C65 C 0.1929(5) 0.1210(7) 0.3934(3) 0.101(4) Uani 1 1 d . . . . .
H65 H 0.2297 0.0931 0.4015 0.121 Uiso 1 1 calc R . . . .
C68 C 0.3838(2) 0.1014(4) 0.2806(2) 0.0470(12) Uani 1 1 d . . . . .
C69 C 0.4355(2) 0.1279(4) 0.3168(2) 0.0473(12) Uani 1 1 d . . . . .
C70 C 0.4919(2) 0.0724(4) 0.3324(3) 0.0612(16) Uani 1 1 d . . . . .
H70A H 0.5165 0.0870 0.3072 0.073 Uiso 1 1 calc R . . . .
H70B H 0.4861 -0.0007 0.3338 0.073 Uiso 1 1 calc R . . . .
C71 C 0.5176(2) 0.1158(4) 0.3896(3) 0.0646(17) Uani 1 1 d . . . . .
H71A H 0.5594 0.1159 0.3970 0.078 Uiso 1 1 calc R . . . .
H71B H 0.5050 0.0767 0.4177 0.078 Uiso 1 1 calc R . . . .
C72 C 0.4936(2) 0.2259(4) 0.3869(3) 0.0559(14) Uani 1 1 d . . . . .
H72A H 0.4887 0.2488 0.4223 0.067 Uiso 1 1 calc R . . . .
H72B H 0.5186 0.2731 0.3733 0.067 Uiso 1 1 calc R . . . .
C73 C 0.4366(2) 0.2147(4) 0.3473(2) 0.0476(12) Uani 1 1 d . . . . .
C74 C 0.3861(3) 0.2727(4) 0.3408(2) 0.0553(14) Uani 1 1 d . . . . .
C76 C 0.3766(2) 0.0110(4) 0.2442(3) 0.0529(13) Uani 1 1 d . . . . .
C77 C 0.4216(3) -0.0268(4) 0.2236(3) 0.0620(16) Uani 1 1 d . . . . .
H77 H 0.4576 0.0046 0.2321 0.074 Uiso 1 1 calc R . . . .
C78 C 0.4130(4) -0.1113(5) 0.1903(3) 0.086(3) Uani 1 1 d . . . . .
H78 H 0.4428 -0.1384 0.1761 0.103 Uiso 1 1 calc R . . . .
C79 C 0.3585(5) -0.1547(6) 0.1787(4) 0.110(4) Uani 1 1 d . . . . .
H79 H 0.3514 -0.2135 0.1576 0.132 Uiso 1 1 calc R . . . .
C80 C 0.3159(4) -0.1105(7) 0.1984(4) 0.101(3) Uani 1 1 d . . . . .
H80 H 0.2791 -0.1384 0.1887 0.122 Uiso 1 1 calc R . . . .
C82 C 0.3818(3) 0.3715(5) 0.3685(2) 0.0644(18) Uani 1 1 d . . . . .
C83 C 0.4284(4) 0.4363(5) 0.3823(3) 0.073(2) Uani 1 1 d . . . . .
H83 H 0.4639 0.4190 0.3747 0.088 Uiso 1 1 calc R . . . .
C84 C 0.4211(5) 0.5283(5) 0.4077(3) 0.089(3) Uani 1 1 d . . . . .
H84 H 0.4515 0.5739 0.4179 0.107 Uiso 1 1 calc R . . . .
C85 C 0.3662(6) 0.5502(7) 0.4176(3) 0.109(4) Uani 1 1 d . . . . .
H85 H 0.3597 0.6103 0.4349 0.131 Uiso 1 1 calc R . . . .
C86 C 0.3241(6) 0.4839(8) 0.4017(3) 0.108(4) Uani 1 1 d . . . . .
H86 H 0.2881 0.5003 0.4081 0.130 Uiso 1 1 calc R . . . .
C87 C 0.6239(4) 0.0328(6) 0.5304(3) 0.0779(19) Uani 1 1 d . . . . .
H87A H 0.6136 -0.0187 0.5023 0.093 Uiso 1 1 calc R . . . .
H87B H 0.5896 0.0717 0.5318 0.093 Uiso 1 1 calc R . . . .
C90 C 0.5143(5) 0.8435(9) 0.0314(5) 0.122(4) Uani 1 1 d . . . B 1
H90A H 0.5056 0.8728 -0.0050 0.147 Uiso 1 1 calc R . . B 1
H90B H 0.5366 0.8923 0.0565 0.147 Uiso 1 1 calc R . . B 1
B10 B 0.8085(3) 0.3853(6) 0.5899(3) 0.0607(17) Uani 1 1 d . . . . .
B15 B 0.5570(3) 0.3430(6) 0.2777(3) 0.0582(16) Uani 1 1 d . . . . .
B20 B 0.5560(6) 0.060(2) 0.1387(5) 0.158(9) Uani 1 1 d . . . . .
B26 B 0.4707(5) 0.1898(7) 0.5405(4) 0.079(2) Uani 1 1 d . . . . .

loop_
_atom_site_aniso_label
_atom_site_aniso_U_11
_atom_site_aniso_U_22
_atom_site_aniso_U_33
_atom_site_aniso_U_23
_atom_site_aniso_U_13
_atom_site_aniso_U_12
Ag1 0.0421(2) 0.0578(2) 0.0509(2) -0.00306(17) 0.00886(16) -0.00384(16)
Ag2 0.0529(3) 0.0536(3) 0.0589(3) 0.000 0.0319(3) 0.000
Ag3 0.0444(3) 0.0428(3) 0.0388(2) 0.000 0.00982(19) 0.000
Ag4 0.0240(7) 0.141(3) 0.0714(11) 0.000 0.0129(6) 0.000
Ag5 0.0287(6) 0.0590(8) 0.0431(6) 0.000 0.0088(4) 0.000
Ag6 0.0231(5) 0.0800(11) 0.0808(7) -0.0104(7) 0.0082(4) 0.0147(6)
Ag7 0.0312(5) 0.0605(7) 0.0637(5) 0.0029(5) 0.0028(4) 0.0126(5)
Ag8 0.0222(5) 0.0740(13) 0.0516(7) 0.000 0.0032(4) 0.000
Ag9 0.0315(5) 0.0796(14) 0.0808(9) 0.000 0.0054(5) 0.000
Cl88 0.133(2) 0.0880(14) 0.0863(13) 0.0267(11) 0.0256(13) 0.0120(13)
Cl89 0.136(2) 0.0998(15) 0.0883(14) 0.0077(12) 0.0326(14) -0.0312(15)
Cl91 0.0970(17) 0.1062(18) 0.181(3) -0.0092(19) -0.0209(18) 0.0322(14)
Cl92 0.1047(19) 0.143(3) 0.168(3) -0.017(2) 0.051(2) -0.0145(17)
F11 0.075(2) 0.066(2) 0.059(2) 0.0083(17) 0.0104(17) 0.0150(18)
F12 0.076(3) 0.142(5) 0.138(4) 0.068(4) 0.056(3) 0.041(3)
F13 0.186(6) 0.073(3) 0.072(3) 0.023(2) -0.024(3) -0.034(3)
F14 0.076(3) 0.131(4) 0.063(2) -0.036(3) -0.002(2) 0.009(3)
F16 0.081(3) 0.060(2) 0.071(2) -0.0072(17) -0.0003(19) 0.0181(18)
F17 0.062(2) 0.0509(17) 0.065(2) -0.0102(15) -0.0014(16) 0.0074(15)
F18 0.092(3) 0.093(3) 0.064(2) -0.012(2) 0.012(2) -0.037(2)
F19 0.074(2) 0.068(2) 0.066(2) -0.0105(18) -0.0004(18) -0.0204(18)
F21 0.051(5) 0.200(16) 0.066(7) -0.046(8) 0.009(4) 0.000(7)
F22 0.239(9) 0.112(4) 0.075(3) -0.003(3) 0.050(4) -0.072(5)
F23 0.163(6) 0.285(11) 0.087(4) 0.075(5) -0.012(4) -0.106(7)
F24 0.131(10) 0.205(15) 0.126(9) 0.031(9) 0.049(7) -0.077(9)
F25 0.54(3) 0.177(9) 0.171(9) 0.095(8) 0.176(13) 0.181(13)
F27 0.249(11) 0.190(8) 0.204(9) 0.039(7) 0.155(9) 0.059(8)
F28 0.117(7) 0.319(18) 0.134(8) 0.081(9) -0.008(6) -0.055(9)
F29 0.333(15) 0.239(11) 0.327(15) 0.043(10) 0.243(13) 0.167(11)
F30 0.129(17) 0.036(7) 0.084(12) -0.014(7) 0.036(11) -0.005(8)
F31 0.270(12) 0.095(5) 0.265(11) -0.051(6) 0.105(9) -0.030(6)
O93 0.177(9) 0.417(18) 0.093(5) 0.084(8) -0.047(5) -0.211(11)
N1 0.038(2) 0.042(2) 0.044(2) -0.0026(17) 0.0007(16) 0.0014(16)
N2 0.042(2) 0.039(2) 0.038(2) 0.0018(16) 0.0039(16) 0.0046(16)
N11 0.042(2) 0.0364(19) 0.050(2) -0.0041(17) 0.0156(18) 0.0000(16)
N17 0.0304(19) 0.055(2) 0.062(3) -0.015(2) 0.0059(18) -0.0009(17)
N23 0.0331(19) 0.041(2) 0.051(2) -0.0066(17) 0.0148(17) -0.0022(16)
N24 0.0319(18) 0.0366(19) 0.055(2) -0.0104(17) 0.0148(17) -0.0044(15)
N32 0.0294(19) 0.039(2) 0.089(4) -0.002(2) 0.015(2) -0.0044(16)
N38 0.055(3) 0.047(2) 0.068(3) 0.000(2) 0.026(2) 0.006(2)
N44 0.039(2) 0.070(3) 0.048(2) -0.004(2) 0.0011(18) 0.024(2)
N45 0.0242(17) 0.077(3) 0.048(2) -0.013(2) 0.0031(16) 0.0085(19)
N54 0.054(3) 0.069(3) 0.056(3) -0.012(2) 0.017(2) -0.019(2)
N60 0.087(4) 0.075(4) 0.049(3) -0.015(3) -0.010(3) 0.035(3)
N66 0.052(3) 0.078(3) 0.058(3) 0.012(3) 0.019(2) 0.039(3)
N67 0.034(2) 0.073(3) 0.063(3) 0.015(2) 0.013(2) 0.019(2)
N75 0.044(3) 0.067(3) 0.092(4) 0.026(3) -0.009(3) -0.020(2)
N81 0.096(4) 0.097(4) 0.049(3) 0.020(3) 0.025(3) 0.067(4)
C3 0.051(3) 0.037(2) 0.041(2) 0.0062(19) 0.007(2) 0.008(2)
C4 0.066(3) 0.044(3) 0.040(3) 0.005(2) 0.006(2) 0.010(2)
C5 0.099(5) 0.053(3) 0.042(3) 0.006(2) 0.021(3) 0.002(3)
C6 0.103(5) 0.060(4) 0.039(3) 0.004(3) 0.021(3) 0.007(3)
C7 0.087(4) 0.065(4) 0.037(3) -0.003(3) 0.004(3) 0.008(3)
C8 0.060(3) 0.049(3) 0.035(2) 0.001(2) -0.001(2) 0.009(2)
C10 0.041(2) 0.049(3) 0.043(3) -0.003(2) -0.002(2) 0.008(2)
C12 0.052(3) 0.035(2) 0.051(3) 0.002(2) 0.017(2) 0.006(2)
C13 0.091(5) 0.042(3) 0.057(3) 0.006(2) 0.026(3) 0.004(3)
C14 0.093(5) 0.035(3) 0.087(5) 0.007(3) 0.048(4) -0.002(3)
C15 0.064(4) 0.037(3) 0.082(4) -0.008(3) 0.035(3) -0.007(2)
C16 0.048(3) 0.042(3) 0.063(3) -0.008(2) 0.023(2) -0.003(2)
C18 0.035(2) 0.060(3) 0.059(3) -0.017(3) -0.003(2) 0.006(2)
C19 0.056(3) 0.090(5) 0.058(4) -0.021(3) -0.001(3) -0.008(3)
C20 0.064(4) 0.112(6) 0.078(5) -0.052(5) -0.003(4) -0.017(4)
C21 0.050(3) 0.104(6) 0.083(5) -0.041(4) 0.021(3) -0.025(4)
C22 0.033(2) 0.070(4) 0.083(4) -0.028(3) 0.017(3) -0.011(2)
C25 0.029(2) 0.037(2) 0.062(3) -0.017(2) 0.014(2) -0.0080(17)
C26 0.034(2) 0.042(2) 0.056(3) -0.021(2) 0.016(2) -0.0065(19)
C27 0.046(3) 0.060(3) 0.063(3) -0.026(3) 0.023(3) -0.005(2)
C28 0.045(3) 0.081(4) 0.051(3) -0.014(3) 0.020(2) -0.003(3)
C29 0.043(3) 0.072(4) 0.050(3) -0.013(3) 0.016(2) -0.002(3)
C30 0.036(2) 0.051(3) 0.046(3) -0.016(2) 0.012(2) -0.008(2)
C31 0.034(2) 0.046(3) 0.053(3) -0.015(2) 0.013(2) -0.0033(19)
C33 0.031(2) 0.038(2) 0.083(4) -0.009(2) 0.021(2) -0.0066(18)
C34 0.050(3) 0.039(3) 0.115(6) -0.014(3) 0.040(3) -0.005(2)
C35 0.057(4) 0.041(3) 0.177(9) -0.004(4) 0.061(5) 0.003(3)
C36 0.038(3) 0.046(3) 0.180(9) 0.017(4) 0.040(4) 0.005(2)
C37 0.034(3) 0.048(3) 0.113(5) 0.015(3) 0.015(3) -0.003(2)
C39 0.044(3) 0.049(3) 0.056(3) 0.000(2) 0.019(2) 0.001(2)
C40 0.052(3) 0.076(4) 0.065(4) 0.005(3) 0.022(3) 0.012(3)
C41 0.067(4) 0.095(5) 0.078(5) 0.024(4) 0.025(4) 0.023(4)
C42 0.078(5) 0.076(5) 0.106(6) 0.029(4) 0.040(4) 0.032(4)
C43 0.078(4) 0.062(4) 0.093(5) 0.010(4) 0.045(4) 0.022(3)
C46 0.025(2) 0.050(3) 0.047(3) -0.010(2) 0.0022(18) 0.0012(18)
C47 0.0219(19) 0.051(3) 0.051(3) -0.015(2) 0.0047(18) -0.0008(18)
C48 0.030(2) 0.054(3) 0.076(4) -0.010(3) 0.015(2) 0.006(2)
C50 0.038(3) 0.075(4) 0.084(4) -0.011(3) 0.028(3) 0.007(3)
C51 0.032(2) 0.068(4) 0.068(4) -0.002(3) 0.012(2) -0.006(2)
C52 0.028(2) 0.050(3) 0.052(3) -0.010(2) 0.0054(19) -0.0021(19)
C53 0.039(3) 0.056(3) 0.050(3) -0.014(2) -0.004(2) 0.009(2)
C55 0.039(2) 0.057(3) 0.051(3) -0.019(2) 0.008(2) -0.006(2)
C56 0.062(4) 0.056(3) 0.063(4) -0.007(3) 0.012(3) 0.006(3)
C57 0.119(7) 0.057(4) 0.069(4) 0.001(3) 0.018(4) 0.016(4)
C58 0.153(9) 0.062(4) 0.069(5) -0.003(4) 0.040(5) -0.033(5)
C59 0.096(6) 0.075(5) 0.077(5) -0.016(4) 0.021(4) -0.032(4)
C61 0.077(4) 0.051(3) 0.054(3) -0.013(3) -0.010(3) 0.014(3)
C62 0.102(6) 0.058(4) 0.095(6) 0.005(4) -0.024(5) -0.015(4)
C63 0.153(10) 0.064(5) 0.137(9) 0.021(5) -0.052(8) -0.033(6)
C64 0.198(13) 0.049(4) 0.119(8) 0.009(5) -0.072(9) -0.009(6)
C65 0.149(9) 0.067(5) 0.062(4) -0.014(4) -0.031(5) 0.052(6)
C68 0.030(2) 0.043(2) 0.068(3) 0.012(2) 0.011(2) 0.0023(19)
C69 0.031(2) 0.033(2) 0.077(4) 0.005(2) 0.010(2) 0.0036(18)
C70 0.033(2) 0.039(3) 0.106(5) -0.013(3) 0.003(3) 0.009(2)
C71 0.035(3) 0.048(3) 0.101(5) -0.017(3) -0.006(3) 0.012(2)
C72 0.042(3) 0.041(3) 0.083(4) -0.008(3) 0.010(3) 0.005(2)
C73 0.042(3) 0.038(2) 0.065(3) 0.005(2) 0.018(2) 0.010(2)
C74 0.057(3) 0.054(3) 0.059(3) 0.016(3) 0.021(3) 0.028(3)
C76 0.034(2) 0.040(2) 0.078(4) 0.011(2) -0.003(2) -0.002(2)
C77 0.047(3) 0.039(3) 0.090(4) -0.009(3) -0.008(3) 0.003(2)
C78 0.087(5) 0.054(4) 0.097(6) -0.025(4) -0.025(4) 0.013(3)
C79 0.132(8) 0.045(4) 0.115(7) 0.002(4) -0.057(7) -0.021(5)
C80 0.082(5) 0.068(5) 0.127(8) 0.031(5) -0.036(5) -0.041(4)
C82 0.087(5) 0.061(4) 0.049(3) 0.016(3) 0.021(3) 0.043(4)
C83 0.113(6) 0.046(3) 0.066(4) 0.013(3) 0.031(4) 0.033(4)
C84 0.163(9) 0.052(4) 0.060(4) 0.009(3) 0.041(5) 0.043(5)
C85 0.210(13) 0.071(5) 0.056(4) 0.019(4) 0.051(6) 0.078(7)
C86 0.168(10) 0.109(7) 0.055(4) 0.021(5) 0.043(5) 0.101(8)
C87 0.086(5) 0.072(4) 0.076(5) 0.003(4) 0.019(4) 0.003(4)
C90 0.140(10) 0.105(8) 0.126(9) 0.012(7) 0.037(8) 0.019(7)
B10 0.057(4) 0.065(4) 0.055(4) 0.014(3) 0.000(3) 0.013(3)
B15 0.061(4) 0.061(4) 0.047(3) -0.013(3) 0.000(3) -0.009(3)
B20 0.083(8) 0.33(3) 0.067(7) -0.003(11) 0.023(6) -0.047(12)
B26 0.102(7) 0.077(5) 0.063(5) -0.017(4) 0.030(5) 0.016(5)

loop_
_atom_type_symbol
_atom_type_description
_atom_type_scat_dispersion_real
_atom_type_scat_dispersion_imag
_atom_type_scat_source
C C 0.0181 0.0091 'International Tables Vol C Tables 4.2.6.8 and 6.1.1.4'
H H 0.0000 0.0000 'International Tables Vol C Tables 4.2.6.8 and 6.1.1.4'
Ag Ag 0.1306 4.2820 'International Tables Vol C Tables 4.2.6.8 and 6.1.1.4'
B B 0.0090 0.0039 'International Tables Vol C Tables 4.2.6.8 and 6.1.1.4'
Cl Cl 0.3639 0.7018 'International Tables Vol C Tables 4.2.6.8 and 6.1.1.4'
F F 0.0727 0.0534 'International Tables Vol C Tables 4.2.6.8 and 6.1.1.4'
N N 0.0311 0.0180 'International Tables Vol C Tables 4.2.6.8 and 6.1.1.4'
O O 0.0492 0.0322 'International Tables Vol C Tables 4.2.6.8 and 6.1.1.4'

loop_
_geom_angle_atom_site_label_1
_geom_angle_atom_site_label_2
_geom_angle_atom_site_label_3
_geom_angle
_geom_angle_site_symmetry_1
_geom_angle_site_symmetry_3
N1 Ag1 N32 104.44(16) . .
N17 Ag1 N1 71.18(16) . .
N17 Ag1 N32 126.54(16) . .
N24 Ag1 N1 143.96(14) . .
N24 Ag1 N17 140.50(16) . .
N24 Ag1 N32 72.08(17) . .
N23 Ag2 N23 106.0(2) 2_655 .
N38 Ag2 N23 146.88(16) . 2_655
N38 Ag2 N23 69.99(15) 2_655 2_655
N38 Ag2 N23 146.88(16) 2_655 .
N38 Ag2 N23 69.99(15) . .
N38 Ag2 N38 131.4(2) . 2_655
N2 Ag3 N2 151.6(2) 2_655 .
N2 Ag3 N11 70.19(15) 2_655 2_655
N2 Ag3 N11 130.18(14) . 2_655
N2 Ag3 N11 130.18(14) 2_655 .
N2 Ag3 N11 70.19(15) . .
N11 Ag3 N11 102.72(19) 2_655 .
N45 Ag4 N45 128.4(3) 2 .
N54 Ag4 N45 146.93(17) . 2
N54 Ag4 N45 70.40(17) 2 2
N54 Ag4 N45 146.93(17) 2 .
N54 Ag4 N45 70.40(17) . .
N54 Ag4 N54 109.5(3) 2 .
N45 Ag5 N45 155.0(3) 2 .
N45 Ag5 N54 67.19(17) 2 2
N45 Ag5 N54 134.28(17) . 2
N45 Ag5 N54 134.28(17) 2 .
N45 Ag5 N54 67.19(17) . .
N54 Ag5 N54 88.3(2) 2 .
N44 Ag6 N60 65.34(18) . .
N66 Ag6 N44 146.8(2) . .
N66 Ag6 N60 117.3(2) . .
N81 Ag6 N44 131.5(2) . .
N81 Ag6 N60 122.8(2) . .
N81 Ag6 N66 77.2(2) . .
N44 Ag7 N66 144.28(19) . .
N44 Ag7 N81 108.65(18) . .
N60 Ag7 N44 75.1(2) . .
N60 Ag7 N66 139.7(2) . .
N60 Ag7 N81 120.07(19) . .
N66 Ag7 N81 65.58(19) . .
N67 Ag8 N67 145.5(3) . 2
N67 Ag8 N75 68.46(18) . .
N67 Ag8 N75 140.59(19) . 2
N67 Ag8 N75 140.59(19) 2 .
N67 Ag8 N75 68.46(18) 2 2
N75 Ag8 N75 93.6(2) 2 .
N67 Ag9 N67 102.6(2) . 2
N75 Ag9 N67 69.73(19) . .
N75 Ag9 N67 146.24(19) . 2
N75 Ag9 N67 146.24(19) 2 .
N75 Ag9 N67 69.73(19) 2 2
N75 Ag9 N75 134.3(3) 2 .
B20 F21 F25 46.4(8) . .
B20 F25 F21 57.4(13) . .
B26 F27 F30 65.1(9) . .
B26 F29 F30 64.7(9) . .
F27 F30 F29 87.7(11) . .
F27 F30 B26 50.7(8) . .
B26 F30 F29 43.5(6) . .
H93A O93 H93B 109.5 . .
N2 N1 Ag1 120.1(3) . .
N2 N1 C10 121.0(4) . .
C10 N1 Ag1 118.2(3) . .
N1 N2 Ag3 118.2(3) . .
C3 N2 Ag3 119.7(3) . .
C3 N2 N1 121.5(4) . .
C12 N11 Ag3 116.8(3) . .
C12 N11 C16 118.1(5) . .
C16 N11 Ag3 123.0(4) . .
C18 N17 Ag1 118.7(4) . .
C22 N17 Ag1 121.2(4) . .
C22 N17 C18 118.8(5) . .
N24 N23 Ag2 120.9(3) . .
C31 N23 Ag2 114.4(3) . .
C31 N23 N24 120.4(4) . .
N23 N24 Ag1 117.1(3) . .
N23 N24 C25 121.0(4) . .
C25 N24 Ag1 118.4(3) . .
C33 N32 Ag1 113.9(3) . .
C37 N32 Ag1 125.9(5) . .
C37 N32 C33 118.0(6) . .
C39 N38 Ag2 119.3(4) . .
C43 N38 Ag2 122.1(4) . .
C43 N38 C39 118.0(6) . .
N45 N44 Ag6 108.7(3) . .
N45 N44 Ag7 123.3(3) . .
C53 N44 Ag6 123.4(4) . .
C53 N44 Ag7 113.7(4) . .
C53 N44 N45 120.7(4) . .
N44 N45 Ag4 123.1(3) . .
N44 N45 Ag5 112.1(3) . .
N44 N45 C46 121.1(4) . .
C46 N45 Ag4 111.4(4) . .
C46 N45 Ag5 124.3(4) . .
C55 N54 Ag4 122.4(4) . .
C55 N54 Ag5 114.5(4) . .
C59 N54 Ag4 119.3(5) . .
C59 N54 Ag5 126.4(5) . .
C59 N54 C55 118.2(7) . .
C61 N60 Ag6 114.3(5) . .
C61 N60 Ag7 118.0(5) . .
C61 N60 C65 114.8(8) . .
C65 N60 Ag6 130.7(6) . .
C65 N60 Ag7 124.9(6) . .
N67 N66 Ag6 126.7(4) . .
N67 N66 Ag7 111.0(4) . .
N67 N66 C74 121.0(4) . .
C74 N66 Ag6 110.7(4) . .
C74 N66 Ag7 123.0(4) . .
N66 N67 Ag8 110.1(3) . .
N66 N67 Ag9 127.0(3) . .
N66 N67 C68 121.3(5) . .
C68 N67 Ag8 127.2(4) . .
C68 N67 Ag9 106.9(4) . .
C76 N75 Ag8 108.5(4) . .
C76 N75 Ag9 126.1(5) . .
C76 N75 C80 117.5(7) . .
C80 N75 Ag8 130.5(5) . .
C80 N75 Ag9 116.1(5) . .
C82 N81 Ag6 116.3(5) . .
C82 N81 Ag7 114.0(5) . .
C82 N81 C86 116.7(9) . .
C86 N81 Ag6 122.8(6) . .
C86 N81 Ag7 127.9(7) . .
N2 C3 C4 119.6(5) . .
N2 C3 C12 114.4(4) . .
C4 C3 C12 126.0(5) . .
C3 C4 C5 130.2(5) . .
C8 C4 C3 118.4(5) . .
C8 C4 C5 111.3(5) . .
C4 C5 H5A 111.2 . .
C4 C5 H5B 111.2 . .
C4 C5 C6 102.6(5) . .
H5A C5 H5B 109.2 . .
C6 C5 H5A 111.2 . .
C6 C5 H5B 111.2 . .
C5 C6 H6A 110.6 . .
C5 C6 H6B 110.6 . .
C5 C6 C7 105.7(5) . .
H6A C6 H6B 108.7 . .
C7 C6 H6A 110.6 . .
C7 C6 H6B 110.6 . .
C6 C7 H7A 111.2 . .
C6 C7 H7B 111.2 . .
H7A C7 H7B 109.1 . .
C8 C7 C6 102.8(5) . .
C8 C7 H7A 111.2 . .
C8 C7 H7B 111.2 . .
C4 C8 C7 109.7(5) . .
C10 C8 C4 119.3(5) . .
C10 C8 C7 131.0(5) . .
N1 C10 C8 119.9(5) . .
N1 C10 C18 113.4(5) . .
C8 C10 C18 126.7(5) . .
N11 C12 C3 115.9(4) . .
N11 C12 C13 121.5(5) . .
C13 C12 C3 122.6(5) . .
C12 C13 H13 120.6 . .
C14 C13 C12 118.8(6) . .
C14 C13 H13 120.6 . .
C13 C14 H14 120.0 . .
C15 C14 C13 119.9(5) . .
C15 C14 H14 120.0 . .
C14 C15 H15 121.2 . .
C14 C15 C16 117.7(5) . .
C16 C15 H15 121.2 . .
N11 C16 C15 123.9(6) . .
N11 C16 H16 118.0 . .
C15 C16 H16 118.0 . .
N17 C18 C10 116.5(5) . .
N17 C18 C19 121.7(6) . .
C19 C18 C10 121.8(6) . .
C18 C19 H19 121.1 . .
C18 C19 C20 117.9(7) . .
C20 C19 H19 121.1 . .
C19 C20 H20 120.0 . .
C21 C20 C19 120.0(6) . .
C21 C20 H20 120.0 . .
C20 C21 H21 120.9 . .
C22 C21 C20 118.1(7) . .
C22 C21 H21 120.9 . .
N17 C22 C21 123.4(7) . .
N17 C22 H22 118.3 . .
C21 C22 H22 118.3 . .
N24 C25 C26 120.8(5) . .
N24 C25 C33 114.8(5) . .
C26 C25 C33 124.4(4) . .
C25 C26 C27 130.9(5) . .
C30 C26 C25 118.5(4) . .
C30 C26 C27 110.4(5) . .
C26 C27 H27A 111.0 . .
C26 C27 H27B 111.0 . .
C26 C27 C28 103.6(5) . .
H27A C27 H27B 109.0 . .
C28 C27 H27A 111.0 . .
C28 C27 H27B 111.0 . .
C27 C28 H28A 110.6 . .
C27 C28 H28B 110.6 . .
C27 C28 C29 105.6(5) . .
H28A C28 H28B 108.8 . .
C29 C28 H28A 110.6 . .
C29 C28 H28B 110.6 . .
C28 C29 H29A 111.2 . .
C28 C29 H29B 111.2 . .
H29A C29 H29B 109.1 . .
C30 C29 C28 102.7(5) . .
C30 C29 H29A 111.2 . .
C30 C29 H29B 111.2 . .
C26 C30 C29 110.7(4) . .
C26 C30 C31 118.3(5) . .
C31 C30 C29 130.9(5) . .
N23 C31 C30 120.8(5) . .
N23 C31 C39 115.1(4) . .
C30 C31 C39 124.1(5) . .
N32 C33 C25 116.2(5) . .
N32 C33 C34 122.3(6) . .
C34 C33 C25 121.4(6) . .
C33 C34 H34 120.5 . .
C35 C34 C33 119.0(8) . .
C35 C34 H34 120.5 . .
C34 C35 H35 120.6 . .
C34 C35 C36 118.9(7) . .
C36 C35 H35 120.6 . .
C35 C36 H36 120.7 . .
C37 C36 C35 118.6(7) . .
C37 C36 H36 120.7 . .
N32 C37 C36 123.2(8) . .
N32 C37 H37 118.4 . .
C36 C37 H37 118.4 . .
N38 C39 C31 116.7(5) . .
N38 C39 C40 121.6(5) . .
C40 C39 C31 121.6(5) . .
C39 C40 H40 119.9 . .
C39 C40 C41 120.1(6) . .
C41 C40 H40 119.9 . .
C40 C41 H41 120.9 . .
C42 C41 C40 118.2(7) . .
C42 C41 H41 120.9 . .
C41 C42 H42 120.6 . .
C41 C42 C43 118.7(6) . .
C43 C42 H42 120.6 . .
N38 C43 C42 123.2(7) . .
N38 C43 H43 118.4 . .
C42 C43 H43 118.4 . .
N45 C46 C47 120.2(5) . .
N45 C46 C55 115.2(5) . .
C47 C46 C55 124.7(4) . .
C46 C47 C48 130.8(5) . .
C52 C47 C46 118.4(4) . .
C52 C47 C48 110.8(4) . .
C47 C48 H48A 111.3 . .
C47 C48 H48B 111.3 . .
C47 C48 C50 102.4(5) . .
H48A C48 H48B 109.2 . .
C50 C48 H48A 111.3 . .
C50 C48 H48B 111.3 . .
C48 C50 H50A 110.6 . .
C48 C50 H50B 110.6 . .
C48 C50 C51 105.6(5) . .
H50A C50 H50B 108.8 . .
C51 C50 H50A 110.6 . .
C51 C50 H50B 110.6 . .
C50 C51 H51A 111.2 . .
C50 C51 H51B 111.2 . .
H51A C51 H51B 109.1 . .
C52 C51 C50 102.7(5) . .
C52 C51 H51A 111.2 . .
C52 C51 H51B 111.2 . .
C47 C52 C51 110.3(4) . .
C47 C52 C53 118.2(5) . .
C53 C52 C51 131.4(5) . .
N44 C53 C52 121.3(5) . .
N44 C53 C61 114.4(5) . .
C52 C53 C61 124.2(6) . .
N54 C55 C46 115.3(5) . .
N54 C55 C56 122.1(6) . .
C56 C55 C46 122.5(5) . .
C55 C56 H56 120.6 . .
C57 C56 C55 118.7(7) . .
C57 C56 H56 120.6 . .
C56 C57 H57 120.7 . .
C56 C57 C58 118.6(8) . .
C58 C57 H57 120.7 . .
C57 C58 H58 120.9 . .
C59 C58 C57 118.1(7) . .
C59 C58 H58 120.9 . .
N54 C59 C58 124.1(8) . .
N54 C59 H59 117.9 . .
C58 C59 H59 117.9 . .
N60 C61 C53 115.1(7) . .
N60 C61 C62 122.2(7) . .
C62 C61 C53 122.7(6) . .
C61 C62 H62 120.9 . .
C61 C62 C63 118.3(9) . .
C63 C62 H62 120.9 . .
C62 C63 H63 119.2 . .
C64 C63 C62 121.5(12) . .
C64 C63 H63 119.2 . .
C63 C64 H64 121.7 . .
C63 C64 C65 116.7(9) . .
C65 C64 H64 121.7 . .
N60 C65 H65 116.8 . .
C64 C65 N60 126.4(9) . .
C64 C65 H65 116.8 . .
N67 C68 C69 120.2(5) . .
N67 C68 C76 115.4(5) . .
C69 C68 C76 124.3(4) . .
C68 C69 C70 131.0(5) . .
C73 C69 C68 118.4(5) . .
C73 C69 C70 110.5(5) . .
C69 C70 H70A 111.3 . .
C69 C70 H70B 111.3 . .
C69 C70 C71 102.3(5) . .
H70A C70 H70B 109.2 . .
C71 C70 H70A 111.3 . .
C71 C70 H70B 111.3 . .
C70 C71 H71A 111.0 . .
C70 C71 H71B 111.0 . .
C70 C71 C72 103.7(5) . .
H71A C71 H71B 109.0 . .
C72 C71 H71A 111.0 . .
C72 C71 H71B 111.0 . .
C71 C72 H72A 111.4 . .
C71 C72 H72B 111.4 . .
H72A C72 H72B 109.2 . .
C73 C72 C71 102.0(4) . .
C73 C72 H72A 111.4 . .
C73 C72 H72B 111.4 . .
C69 C73 C72 110.8(4) . .
C69 C73 C74 118.4(5) . .
C74 C73 C72 130.6(5) . .
N66 C74 C73 120.4(6) . .
N66 C74 C82 115.2(5) . .
C73 C74 C82 124.4(6) . .
N75 C76 C68 116.1(6) . .
N75 C76 C77 122.3(6) . .
C77 C76 C68 121.6(5) . .
C76 C77 H77 120.3 . .
C78 C77 C76 119.4(6) . .
C78 C77 H77 120.3 . .
C77 C78 H78 121.0 . .
C77 C78 C79 118.0(9) . .
C79 C78 H78 121.0 . .
C78 C79 H79 120.5 . .
C80 C79 C78 119.1(8) . .
C80 C79 H79 120.5 . .
N75 C80 C79 123.7(7) . .
N75 C80 H80 118.2 . .
C79 C80 H80 118.2 . .
N81 C82 C74 115.6(7) . .
N81 C82 C83 123.0(6) . .
C83 C82 C74 121.4(6) . .
C82 C83 H83 120.8 . .
C82 C83 C84 118.3(8) . .
C84 C83 H83 120.8 . .
C83 C84 H84 121.0 . .
C83 C84 C85 117.9(10) . .
C85 C84 H84 121.0 . .
C84 C85 H85 120.6 . .
C86 C85 C84 118.9(8) . .
C86 C85 H85 120.6 . .
N81 C86 H86 117.5 . .
C85 C86 N81 125.1(10) . .
C85 C86 H86 117.5 . .
Cl88 C87 H87A 109.7 . .
Cl88 C87 H87B 109.7 . .
Cl89 C87 Cl88 110.0(5) . .
Cl89 C87 H87A 109.7 . .
Cl89 C87 H87B 109.7 . .
H87A C87 H87B 108.2 . .
Cl91 C90 Cl92 104.9(6) . .
Cl91 C90 H90A 110.8 . .
Cl91 C90 H90B 110.8 . .
Cl92 C90 H90A 110.8 . .
Cl92 C90 H90B 110.8 . .
H90A C90 H90B 108.9 . .
F11 B10 F13 109.0(6) . .
F12 B10 F11 110.7(5) . .
F12 B10 F13 108.2(7) . .
F14 B10 F11 110.6(6) . .
F14 B10 F12 110.2(7) . .
F14 B10 F13 108.2(6) . .
F17 B15 F16 107.8(5) . .
F18 B15 F16 108.1(6) . .
F18 B15 F17 111.0(6) . .
F18 B15 F19 111.6(5) . .
F19 B15 F16 108.9(6) . .
F19 B15 F17 109.3(6) . .
F21 B20 F22 101.5(10) . .
F21 B20 F24 148.7(12) . .
F22 B20 F24 78.6(15) . .
F23 B20 F21 109(2) . .
F23 B20 F22 105.9(13) . .
F23 B20 F24 101.0(13) . .
F25 B20 F21 76.3(14) . .
F25 B20 F22 116.0(17) . .
F25 B20 F23 136.0(19) . .
F25 B20 F24 75.8(13) . .
F27 B26 F28 99.6(10) . .
F27 B26 F30 64.2(9) . .
F29 B26 F27 122.8(11) . .
F29 B26 F28 97.2(11) . .
F29 B26 F30 71.8(10) . .
F29 B26 F31 117.9(13) . .
F31 B26 F27 109.3(9) . .
F31 B26 F28 105.7(11) . .
F31 B26 F30 107.6(11) . .

loop_
_geom_bond_atom_site_label_1
_geom_bond_atom_site_label_2
_geom_bond_distance
_geom_bond_site_symmetry_2
Ag1 N1 2.322(4) .
Ag1 N17 2.260(5) .
Ag1 N24 2.223(4) .
Ag1 N32 2.361(5) .
Ag2 N23 2.418(4) 2_655
Ag2 N23 2.418(4) .
Ag2 N38 2.280(5) 2_655
Ag2 N38 2.280(5) .
Ag3 N2 2.293(4) 2_655
Ag3 N2 2.293(4) .
Ag3 N11 2.338(4) 2_655
Ag3 N11 2.338(4) .
Ag4 N45 2.428(5) 2
Ag4 N45 2.428(5) .
Ag4 N54 2.174(6) 2
Ag4 N54 2.174(6) .
Ag5 N45 2.239(4) .
Ag5 N45 2.239(4) 2
Ag5 N54 2.548(6) .
Ag5 N54 2.548(6) 2
Ag6 N44 2.304(4) .
Ag6 N60 2.611(8) .
Ag6 N66 2.253(4) .
Ag6 N81 2.059(8) .
Ag7 N44 2.264(4) .
Ag7 N60 2.104(8) .
Ag7 N66 2.325(5) .
Ag7 N81 2.628(8) .
Ag8 N67 2.112(5) .
Ag8 N67 2.112(5) 2
Ag8 N75 2.619(7) .
Ag8 N75 2.619(7) 2
Ag9 N67 2.584(5) 2
Ag9 N67 2.584(6) .
Ag9 N75 2.072(6) 2
Ag9 N75 2.072(6) .
Cl88 C87 1.776(8) .
Cl89 C87 1.760(8) .
Cl91 C90 1.759(11) .
Cl92 C90 1.831(13) .
F11 B10 1.371(8) .
F12 B10 1.362(9) .
F13 B10 1.384(9) .
F14 B10 1.358(8) .
F16 B15 1.403(8) .
F17 B15 1.398(8) .
F18 B15 1.369(9) .
F19 B15 1.396(7) .
F21 F25 1.61(2) .
F21 B20 1.40(2) .
F22 B20 1.47(2) .
F23 B20 1.268(15) .
F24 B20 1.65(3) .
F25 B20 1.202(15) .
F27 F30 1.54(2) .
F27 B26 1.320(12) .
F28 B26 1.351(13) .
F29 F30 1.63(2) .
F29 B26 1.178(10) .
F30 B26 1.55(2) .
F31 B26 1.284(12) .
O93 H93A 0.8508 .
O93 H93B 0.8501 .
N1 N2 1.341(6) .
N1 C10 1.344(7) .
N2 C3 1.339(7) .
N11 C12 1.338(7) .
N11 C16 1.347(7) .
N17 C18 1.344(8) .
N17 C22 1.339(7) .
N23 N24 1.337(6) .
N23 C31 1.335(7) .
N24 C25 1.348(6) .
N32 C33 1.344(8) .
N32 C37 1.339(7) .
N38 C39 1.350(7) .
N38 C43 1.332(8) .
N44 N45 1.330(7) .
N44 C53 1.328(8) .
N45 C46 1.347(6) .
N54 C55 1.339(7) .
N54 C59 1.313(10) .
N60 C61 1.355(9) .
N60 C65 1.377(11) .
N66 N67 1.319(8) .
N66 C74 1.339(9) .
N67 C68 1.334(6) .
N75 C76 1.336(7) .
N75 C80 1.338(12) .
N81 C82 1.344(9) .
N81 C86 1.346(11) .
C3 C4 1.403(7) .
C3 C12 1.492(7) .
C4 C5 1.513(8) .
C4 C8 1.388(8) .
C5 H5A 0.9700 .
C5 H5B 0.9700 .
C5 C6 1.529(9) .
C6 H6A 0.9700 .
C6 H6B 0.9700 .
C6 C7 1.545(10) .
C7 H7A 0.9700 .
C7 H7B 0.9700 .
C7 C8 1.519(8) .
C8 C10 1.384(8) .
C10 C18 1.511(8) .
C12 C13 1.400(8) .
C13 H13 0.9300 .
C13 C14 1.385(9) .
C14 H14 0.9300 .
C14 C15 1.373(10) .
C15 H15 0.9300 .
C15 C16 1.376(8) .
C16 H16 0.9300 .
C18 C19 1.375(8) .
C19 H19 0.9300 .
C19 C20 1.410(11) .
C20 H20 0.9300 .
C20 C21 1.363(12) .
C21 H21 0.9300 .
C21 C22 1.362(9) .
C22 H22 0.9300 .
C25 C26 1.384(8) .
C25 C33 1.492(7) .
C26 C27 1.508(7) .
C26 C30 1.382(8) .
C27 H27A 0.9700 .
C27 H27B 0.9700 .
C27 C28 1.517(9) .
C28 H28A 0.9700 .
C28 H28B 0.9700 .
C28 C29 1.545(8) .
C29 H29A 0.9700 .
C29 H29B 0.9700 .
C29 C30 1.504(8) .
C30 C31 1.406(7) .
C31 C39 1.486(7) .
C33 C34 1.389(8) .
C34 H34 0.9300 .
C34 C35 1.382(10) .
C35 H35 0.9300 .
C35 C36 1.388(13) .
C36 H36 0.9300 .
C36 C37 1.379(11) .
C37 H37 0.9300 .
C39 C40 1.384(9) .
C40 H40 0.9300 .
C40 C41 1.387(9) .
C41 H41 0.9300 .
C41 C42 1.374(11) .
C42 H42 0.9300 .
C42 C43 1.397(11) .
C43 H43 0.9300 .
C46 C47 1.396(7) .
C46 C55 1.482(8) .
C47 C48 1.510(6) .
C47 C52 1.384(8) .
C48 H48A 0.9700 .
C48 H48B 0.9700 .
C48 C50 1.524(9) .
C50 H50A 0.9700 .
C50 H50B 0.9700 .
C50 C51 1.541(9) .
C51 H51A 0.9700 .
C51 H51B 0.9700 .
C51 C52 1.504(7) .
C52 C53 1.390(7) .
C53 C61 1.500(9) .
C55 C56 1.398(8) .
C56 H56 0.9300 .
C56 C57 1.382(10) .
C57 H57 0.9300 .
C57 C58 1.390(13) .
C58 H58 0.9300 .
C58 C59 1.380(13) .
C59 H59 0.9300 .
C61 C62 1.377(12) .
C62 H62 0.9300 .
C62 C63 1.397(12) .
C63 H63 0.9300 .
C63 C64 1.335(17) .
C64 H64 0.9300 .
C64 C65 1.342(17) .
C65 H65 0.9300 .
C68 C69 1.404(7) .
C68 C76 1.485(8) .
C69 C70 1.502(6) .
C69 C73 1.370(8) .
C70 H70A 0.9700 .
C70 H70B 0.9700 .
C70 C71 1.542(9) .
C71 H71A 0.9700 .
C71 H71B 0.9700 .
C71 C72 1.549(7) .
C72 H72A 0.9700 .
C72 H72B 0.9700 .
C72 C73 1.504(8) .
C73 C74 1.399(7) .
C74 C82 1.486(9) .
C76 C77 1.379(9) .
C77 H77 0.9300 .
C77 C78 1.377(9) .
C78 H78 0.9300 .
C78 C79 1.386(13) .
C79 H79 0.9300 .
C79 C80 1.352(15) .
C80 H80 0.9300 .
C82 C83 1.380(11) .
C83 H83 0.9300 .
C83 C84 1.395(9) .
C84 H84 0.9300 .
C84 C85 1.411(15) .
C85 H85 0.9300 .
C85 C86 1.318(16) .
C86 H86 0.9300 .
C87 H87A 0.9700 .
C87 H87B 0.9700 .
C90 H90A 0.9700 .
C90 H90B 0.9700 .

loop_
_geom_torsion_atom_site_label_1
_geom_torsion_atom_site_label_2
_geom_torsion_atom_site_label_3
_geom_torsion_atom_site_label_4
_geom_torsion
B26 F27 F30_b F29 -24.9(8)
Ag1 N1 N2 Ag3 -0.6(4)
Ag1 N1 N2 C3 170.1(3)
Ag1 N1 C10 C8 -166.3(4)
Ag1 N1 C10 C18 13.4(5)
Ag1 N17 C18 C10 11.7(6)
Ag1 N17 C18 C19 -166.6(5)
Ag1 N17 C22 C21 166.0(5)
Ag1 N24 C25 C26 156.0(4)
Ag1 N24 C25 C33 -22.6(5)
Ag1 N32 C33 C25 -14.1(5)
Ag1 N32 C33 C34 164.2(4)
Ag1 N32 C37 C36 -162.1(4)
Ag2 N23 N24 Ag1 -4.0(4)
Ag2 N23 N24 C25 154.8(3)
Ag2 N23 C31 C30 -153.7(4)
Ag2 N23 C31 C39 23.9(5)
Ag2 N38 C39 C31 8.1(6)
Ag2 N38 C39 C40 -169.0(5)
Ag2 N38 C43 C42 170.0(6)
Ag3 N2 C3 C4 166.2(4)
Ag3 N2 C3 C12 -12.3(5)
Ag3 N11 C12 C3 -18.0(6)
Ag3 N11 C12 C13 161.8(4)
Ag3 N11 C16 C15 -162.0(4)
Ag4 N45 C46 C47 -153.1(4)
Ag4 N45 C46 C55 25.5(5)
Ag4 N54 C55 C46 2.0(6)
Ag4 N54 C55 C56 -174.9(4)
Ag4 N54 C59 C58 177.3(6)
Ag5 N45 C46 C47 -156.8(3)
Ag5 N45 C46 C55 21.9(6)
Ag5 N54 C55 C46 10.0(6)
Ag5 N54 C55 C56 -166.9(4)
Ag5 N54 C59 C58 167.9(6)
Ag6 N44 N45 Ag4 2.4(5)
Ag6 N44 N45 Ag5 11.0(4)
Ag6 N44 N45 C46 -151.8(4)
Ag6 N44 C53 C52 143.2(4)
Ag6 N44 C53 C61 -34.0(6)
Ag6 N60 C61 C53 -4.0(6)
Ag6 N60 C61 C62 173.7(6)
Ag6 N60 C65 C64 -176.3(7)
Ag6 N66 N67 Ag8 2.2(6)
Ag6 N66 N67 Ag9 -13.0(7)
Ag6 N66 N67 C68 -165.3(4)
Ag6 N66 C74 C73 161.8(4)
Ag6 N66 C74 C82 -17.1(6)
Ag6 N81 C82 C74 -21.8(7)
Ag6 N81 C82 C83 155.5(5)
Ag6 N81 C86 C85 -155.5(7)
Ag7 N44 N45 Ag4 -8.0(6)
Ag7 N44 N45 Ag5 0.6(5)
Ag7 N44 N45 C46 -162.3(4)
Ag7 N44 C53 C52 159.6(4)
Ag7 N44 C53 C61 -17.6(6)
Ag7 N60 C61 C53 -16.1(7)
Ag7 N60 C61 C62 161.6(6)
Ag7 N60 C65 C64 -163.8(8)
Ag7 N66 N67 Ag8 10.3(4)
Ag7 N66 N67 Ag9 -4.8(5)
Ag7 N66 N67 C68 -157.1(4)
Ag7 N66 C74 C73 148.3(4)
Ag7 N66 C74 C82 -30.6(7)
Ag7 N81 C82 C74 -11.5(6)
Ag7 N81 C82 C83 165.9(5)
Ag7 N81 C86 C85 -165.5(6)
Ag8 N67 C68 C69 -158.7(4)
Ag8 N67 C68 C76 17.6(7)
Ag8 N75 C76 C68 18.7(6)
Ag8 N75 C76 C77 -158.9(5)
Ag8 N75 C80 C79 157.2(7)
Ag9 N67 C68 C69 -150.7(4)
Ag9 N67 C68 C76 25.6(6)
Ag9 N75 C76 C68 7.0(8)
Ag9 N75 C76 C77 -170.6(5)
Ag9 N75 C80 C79 174.5(7)
F21 F25 B20 F22 96.2(13)
F21 F25 B20 F23 -103(4)
F21 F25 B20 F24 165.7(15)
F25 F21 B20 F22 -114.2(16)
F25 F21 B20 F23 134(2)
F25 F21 B20 F24 -27(3)
F27 F30 B26 F28 -67(2)
F27 F30 B26 F29 -142.3(13)
F27 F30 B26 F31 103.4(10)
F29 F30 B26 F27 142.3(13)
F29 F30 B26 F28 75(2)
F29 F30 B26 F31 -114.4(14)
F30 F27 B26 F28 148.8(11)
F30 F27 B26 F29 43.8(15)
F30 F27 B26 F31 -100.8(12)
F30 F29 B26 F27 -41.0(14)
F30 F29 B26 F28 -147.2(12)
F30 F29 B26 F31 100.8(13)
N1 N2 C3 C4 -4.4(7)
N1 N2 C3 C12 177.0(4)
N1 C10 C18 N17 -16.4(6)
N1 C10 C18 C19 161.9(5)
N2 N1 C10 C8 3.9(7)
N2 N1 C10 C18 -176.4(4)
N2 C3 C4 C5 -174.6(6)
N2 C3 C4 C8 4.6(8)
N2 C3 C12 N11 20.0(6)
N2 C3 C12 C13 -159.8(5)
N11 C12 C13 C14 1.5(9)
N17 C18 C19 C20 -1.1(10)
N23 N24 C25 C26 -2.6(6)
N23 N24 C25 C33 178.9(4)
N23 C31 C39 N38 -21.9(7)
N23 C31 C39 C40 155.2(5)
N24 N23 C31 C30 3.5(7)
N24 N23 C31 C39 -178.9(4)
N24 C25 C26 C27 -170.6(5)
N24 C25 C26 C30 3.3(7)
N24 C25 C33 N32 24.3(6)
N24 C25 C33 C34 -154.0(5)
N32 C33 C34 C35 0.3(8)
N38 C39 C40 C41 -2.0(10)
N44 N45 C46 C47 3.9(7)
N44 N45 C46 C55 -177.5(4)
N44 C53 C61 N60 22.5(7)
N44 C53 C61 C62 -155.1(7)
N45 N44 C53 C52 -3.8(8)
N45 N44 C53 C61 179.0(5)
N45 C46 C47 C48 172.8(5)
N45 C46 C47 C52 -2.9(7)
N45 C46 C55 N54 -19.9(6)
N45 C46 C55 C56 157.0(5)
N54 C55 C56 C57 -3.4(9)
N60 C61 C62 C63 2.5(12)
N66 N67 C68 C69 6.4(8)
N66 N67 C68 C76 -177.3(5)
N66 C74 C82 N81 26.4(7)
N66 C74 C82 C83 -151.0(6)
N67 N66 C74 C73 -4.3(9)
N67 N66 C74 C82 176.8(5)
N67 C68 C69 C70 169.1(6)
N67 C68 C69 C73 -5.3(8)
N67 C68 C76 N75 -24.5(7)
N67 C68 C76 C77 153.2(6)
N75 C76 C77 C78 -3.0(10)
N81 C82 C83 C84 2.1(10)
C3 C4 C5 C6 162.3(6)
C3 C4 C8 C7 -179.3(5)
C3 C4 C8 C10 -0.7(8)
C3 C12 C13 C14 -178.7(6)
C4 C3 C12 N11 -158.4(5)
C4 C3 C12 C13 21.7(8)
C4 C5 C6 C7 26.5(7)
C4 C8 C10 N1 -3.5(8)
C4 C8 C10 C18 176.8(5)
C5 C4 C8 C7 0.0(7)
C5 C4 C8 C10 178.6(5)
C5 C6 C7 C8 -26.7(6)
C6 C7 C8 C4 16.7(6)
C6 C7 C8 C10 -161.7(6)
C7 C8 C10 N1 174.8(5)
C7 C8 C10 C18 -4.8(9)
C8 C4 C5 C6 -16.9(7)
C8 C10 C18 N17 163.3(5)
C8 C10 C18 C19 -18.5(9)
C10 N1 N2 Ag3 -170.6(3)
C10 N1 N2 C3 0.2(7)
C10 C18 C19 C20 -179.3(6)
C12 N11 C16 C15 0.9(8)
C12 C3 C4 C5 3.8(9)
C12 C3 C4 C8 -177.1(5)
C12 C13 C14 C15 0.5(10)
C13 C14 C15 C16 -1.6(10)
C14 C15 C16 N11 0.9(9)
C16 N11 C12 C3 178.0(4)
C16 N11 C12 C13 -2.1(8)
C18 N17 C22 C21 -1.3(9)
C18 C19 C20 C21 1.5(11)
C19 C20 C21 C22 -1.8(12)
C20 C21 C22 N17 1.7(11)
C22 N17 C18 C10 179.3(5)
C22 N17 C18 C19 1.0(8)
C25 C26 C27 C28 159.0(5)
C25 C26 C30 C29 -176.4(4)
C25 C26 C30 C31 -0.7(7)
C25 C33 C34 C35 178.6(5)
C26 C25 C33 N32 -154.2(5)
C26 C25 C33 C34 27.5(7)
C26 C27 C28 C29 25.1(6)
C26 C30 C31 N23 -2.7(7)
C26 C30 C31 C39 180.0(5)
C27 C26 C30 C29 -1.3(6)
C27 C26 C30 C31 174.4(4)
C27 C28 C29 C30 -25.7(6)
C28 C29 C30 C26 16.9(6)
C28 C29 C30 C31 -158.1(5)
C29 C30 C31 N23 172.0(5)
C29 C30 C31 C39 -5.4(8)
C30 C26 C27 C28 -15.3(6)
C30 C31 C39 N38 155.6(5)
C30 C31 C39 C40 -27.3(8)
C31 N23 N24 Ag1 -159.7(3)
C31 N23 N24 C25 -0.9(6)
C31 C39 C40 C41 -179.0(6)
C33 N32 C37 C36 0.0(8)
C33 C25 C26 C27 7.8(8)
C33 C25 C26 C30 -178.3(4)
C33 C34 C35 C36 -0.8(9)
C34 C35 C36 C37 0.8(10)
C35 C36 C37 N32 -0.4(9)
C37 N32 C33 C25 -178.2(4)
C37 N32 C33 C34 0.1(7)
C39 N38 C43 C42 -0.9(11)
C39 C40 C41 C42 0.5(11)
C40 C41 C42 C43 0.7(13)
C41 C42 C43 N38 -0.5(13)
C43 N38 C39 C31 179.3(6)
C43 N38 C39 C40 2.2(9)
C46 C47 C48 C50 -157.5(5)
C46 C47 C52 C51 175.1(4)
C46 C47 C52 C53 -1.2(7)
C46 C55 C56 C57 179.9(6)
C47 C46 C55 N54 158.7(5)
C47 C46 C55 C56 -24.4(8)
C47 C48 C50 C51 -27.7(6)
C47 C52 C53 N44 4.5(7)
C47 C52 C53 C61 -178.5(5)
C48 C47 C52 C51 -1.4(6)
C48 C47 C52 C53 -177.7(5)
C48 C50 C51 C52 27.1(6)
C50 C51 C52 C47 -16.1(6)
C50 C51 C52 C53 159.5(6)
C51 C52 C53 N44 -170.8(5)
C51 C52 C53 C61 6.1(9)
C52 C47 C48 C50 18.5(6)
C52 C53 C61 N60 -154.6(5)
C52 C53 C61 C62 27.8(9)
C53 N44 N45 Ag4 153.7(4)
C53 N44 N45 Ag5 162.3(4)
C53 N44 N45 C46 -0.5(7)
C53 C61 C62 C63 -179.9(8)
C55 N54 C59 C58 -0.6(10)
C55 C46 C47 C48 -5.7(8)
C55 C46 C47 C52 178.6(4)
C55 C56 C57 C58 1.5(10)
C56 C57 C58 C59 0.7(11)
C57 C58 C59 N54 -1.3(12)
C59 N54 C55 C46 179.9(5)
C59 N54 C55 C56 3.0(8)
C61 N60 C65 C64 -1.6(12)
C61 C62 C63 C64 0.2(16)
C62 C63 C64 C65 -3.4(18)
C63 C64 C65 N60 4.2(16)
C65 N60 C61 C53 -179.6(5)
C65 N60 C61 C62 -1.9(9)
C68 C69 C70 C71 -154.6(6)
C68 C69 C73 C72 175.1(5)
C68 C69 C73 C74 -0.3(8)
C68 C76 C77 C78 179.5(6)
C69 C68 C76 N75 151.7(6)
C69 C68 C76 C77 -30.7(9)
C69 C70 C71 C72 -31.0(6)
C69 C73 C74 N66 5.0(8)
C69 C73 C74 C82 -176.2(5)
C70 C69 C73 C72 -0.4(7)
C70 C69 C73 C74 -175.8(5)
C70 C71 C72 C73 30.7(6)
C71 C72 C73 C69 -19.4(7)
C71 C72 C73 C74 155.3(6)
C72 C73 C74 N66 -169.3(6)
C72 C73 C74 C82 9.5(10)
C73 C69 C70 C71 20.2(7)
C73 C74 C82 N81 -152.4(6)
C73 C74 C82 C83 30.2(9)
C74 N66 N67 Ag8 165.9(4)
C74 N66 N67 Ag9 150.7(4)
C74 N66 N67 C68 -1.5(8)
C74 C82 C83 C84 179.3(6)
C76 N75 C80 C79 0.9(12)
C76 C68 C69 C70 -6.8(10)
C76 C68 C69 C73 178.7(5)
C76 C77 C78 C79 0.4(11)
C77 C78 C79 C80 2.6(13)
C78 C79 C80 N75 -3.4(14)
C80 N75 C76 C68 180.0(6)
C80 N75 C76 C77 2.4(9)
C82 N81 C86 C85 0.5(11)
C82 C83 C84 C85 -0.5(10)
C83 C84 C85 C86 -1.0(11)
C84 C85 C86 N81 1.0(13)
C86 N81 C82 C74 -179.4(5)
C86 N81 C82 C83 -2.1(9)
B26 F29 F30 F27 28.3(10)
